data_7720510
loop_
_publ_author_name
'Hadjikakou, S. K.'
'Koufou, T. M.'
'Banti, C. N.'
'Tsoureas, N.'
'Raptopoulou, C. P.'
'Psycharis, V.'
'Mitsopoulou, C. A.'

_publ_section_title
;
 Chirality-controlled biomolecular recognition in Cu(I) metallodrugs: the
 first enantiomorphic CuP<sub>2</sub>O<sub>2</sub> systems with dual
 DNA/LOX activity.
;
_journal_issue 9
_journal_name_full 'Dalton transactions (Cambridge, England : 2003)'
_journal_page_first 3687
_journal_page_last 3702
_journal_paper_doi 10.1039/d5dt02906f
_journal_volume 55
_journal_year 2026
_chemical_formula_sum 'C66 H70.5 Cu N2 O4.25 P3'
_chemical_formula_weight 1116.19
_space_group_crystal_system monoclinic
_space_group_IT_number 5
_space_group_name_Hall 'C 2y'
_space_group_name_H-M_alt 'C 1 2 1'
_atom_sites_solution_hydrogens mixed
_audit_creation_method SHELXL-2014/6
_audit_update_record
;
2025-09-20 deposited with the CCDC.	2026-01-12 downloaded from the CCDC.
;
_cell_angle_alpha 90
_cell_angle_beta 96.690(2)
_cell_angle_gamma 90
_cell_formula_units_Z 4
_cell_length_a 22.5498(11)
_cell_length_b 11.0860(6)
_cell_length_c 23.7143(12)
_cell_measurement_reflns_used 61214
_cell_measurement_temperature 160(2)
_cell_measurement_theta_max 27.50
_cell_measurement_theta_min 3.23
_cell_volume 5887.9(5)
_computing_cell_refinement 'CrystalClear, Rigaku MSC< 2005'
_computing_data_collection 'CrystalClear, Rigaku MSC< 2005'
_computing_data_reduction 'CrystalClear, Rigaku MSC< 2005'
_computing_molecular_graphics 'Diamond ver.3.2'
_computing_publication_material 'publCIF J.Appl.Cryst. 2010, 43, 920'
_computing_structure_refinement 'SHELXL-2014/6 (Sheldrick, 2014)'
_computing_structure_solution 'SHELXL-2014/6 (Sheldrick, 2014)'
_diffrn_ambient_temperature 160(2)
_diffrn_measured_fraction_theta_full 0.997
_diffrn_measured_fraction_theta_max 0.998
_diffrn_measurement_device_type 'Rigaku R-AXIS SPIDER IPDS'
_diffrn_measurement_method '\q scans'
_diffrn_radiation_type MoK\a
_diffrn_radiation_wavelength 0.71073
_diffrn_reflns_av_R_equivalents 0.0872
_diffrn_reflns_av_unetI/netI 0.0583
_diffrn_reflns_Laue_measured_fraction_full 0.997
_diffrn_reflns_Laue_measured_fraction_max 0.998
_diffrn_reflns_limit_h_max 28
_diffrn_reflns_limit_h_min -28
_diffrn_reflns_limit_k_max 14
_diffrn_reflns_limit_k_min -14
_diffrn_reflns_limit_l_max 27
_diffrn_reflns_limit_l_min -30
_diffrn_reflns_number 75261
_diffrn_reflns_point_group_measured_fraction_full 0.998
_diffrn_reflns_point_group_measured_fraction_max 0.998
_diffrn_reflns_theta_full 25.242
_diffrn_reflns_theta_max 26.997
_diffrn_reflns_theta_min 3.223
_exptl_absorpt_coefficient_mu 0.502
_exptl_absorpt_correction_T_max 1.000
_exptl_absorpt_correction_T_min 0.883
_exptl_absorpt_correction_type empirical
_exptl_absorpt_process_details 'CrystalClear, Rigaku MSC, 2005'
_exptl_crystal_colour colorless
_exptl_crystal_density_diffrn 1.259
_exptl_crystal_description paralelepiped
_exptl_crystal_F_000 2354
_exptl_crystal_size_max 0.350
_exptl_crystal_size_mid 0.110
_exptl_crystal_size_min 0.080
_refine_diff_density_max 0.971
_refine_diff_density_min -0.396
_refine_diff_density_rms 0.063
_refine_ls_abs_structure_details
;
 Flack x determined using 4235 quotients [(I+)-(I-)]/[(I+)+(I-)]
 (Parsons, Flack and Wagner, Acta Cryst. B69 (2013) 249-259).
;
_refine_ls_abs_structure_Flack 0.013(5)
_refine_ls_extinction_method none
_refine_ls_goodness_of_fit_ref 1.057
_refine_ls_hydrogen_treatment mixed
_refine_ls_matrix_type full
_refine_ls_number_parameters 851
_refine_ls_number_reflns 12832
_refine_ls_number_restraints 3
_refine_ls_restrained_S_all 1.058
_refine_ls_R_factor_all 0.0664
_refine_ls_R_factor_gt 0.0496
_refine_ls_shift/su_max 0.034
_refine_ls_shift/su_mean 0.001
_refine_ls_structure_factor_coef Fsqd
_refine_ls_weighting_details 'w=1/[\s^2^(Fo^2^)+(0.0501P)^2^+5.9825P] where P=(Fo^2^+2Fc^2^)/3'
_refine_ls_weighting_scheme calc
_refine_ls_wR_factor_gt 0.1061
_refine_ls_wR_factor_ref 0.1145
_reflns_Friedel_coverage 0.900
_reflns_Friedel_fraction_full 0.999
_reflns_Friedel_fraction_max 0.999
_reflns_number_gt 10510
_reflns_number_total 12832
_reflns_threshold_expression 'I > 2\s(I)'
_cod_data_source_file d5dt02906f2.cif
_cod_data_source_block compound3
_cod_original_sg_symbol_H-M 'C 2'
_cod_original_formula_sum 'C66 H70.50 Cu N2 O4.25 P3'
_cod_database_code 7720510
_shelx_space_group_comment
;
The symmetry employed for this shelxl refinement is uniquely defined
by the following loop, which should always be used as a source of
symmetry information in preference to the above space-group names.
They are only intended as comments.
;
_shelx_estimated_absorpt_t_min 0.844
_shelx_estimated_absorpt_t_max 0.961
_shelxl_version_number 2014/6

loop_
_space_group_symop_operation_xyz
'x, y, z'
'-x, y, -z'
'x+1/2, y+1/2, z'
'-x+1/2, y+1/2, -z'

loop_
_atom_site_label
_atom_site_type_symbol
_atom_site_fract_x
_atom_site_fract_y
_atom_site_fract_z
_atom_site_U_iso_or_equiv
_atom_site_adp_type
_atom_site_occupancy
_atom_site_site_symmetry_order
_atom_site_calc_flag
_atom_site_refinement_flags_posn
_atom_site_refinement_flags_adp
_atom_site_refinement_flags_occupancy
_atom_site_disorder_assembly
_atom_site_disorder_group
Cu1 Cu 0.22423(2) 0.44835(5) 0.22225(2) 0.02379(14) Uani 1 1 d . . . . .
P1 P 0.32383(5) 0.40450(12) 0.21392(5) 0.0241(3) Uani 1 1 d . . . . .
C1 C 0.3389(2) 0.2441(5) 0.2038(2) 0.0261(10) Uani 1 1 d . . . . .
C2 C 0.3913(3) 0.1998(5) 0.1861(2) 0.0363(13) Uani 1 1 d . . . . .
C3 C 0.4004(3) 0.0781(6) 0.1800(3) 0.0413(14) Uani 1 1 d . . . . .
C4 C 0.3583(3) -0.0064(5) 0.1920(2) 0.0416(14) Uani 1 1 d . . . . .
C5 C 0.3058(3) 0.0376(6) 0.2104(3) 0.0403(13) Uani 1 1 d . . . . .
C6 C 0.2960(2) 0.1607(5) 0.2164(2) 0.0335(12) Uani 1 1 d . . . . .
C7 C 0.3689(4) -0.1390(7) 0.1852(4) 0.067(2) Uani 1 1 d . . . . .
H7A H 0.3319 -0.1832 0.1890 0.101 Uiso 1 1 calc R U . . .
H7B H 0.4002 -0.1660 0.2146 0.101 Uiso 1 1 calc R U . . .
H7C H 0.3814 -0.1544 0.1477 0.101 Uiso 1 1 calc R U . . .
C8 C 0.37987(18) 0.4417(5) 0.27374(18) 0.0258(10) Uani 1 1 d . . . . .
C9 C 0.4004(2) 0.3552(6) 0.3141(2) 0.0327(12) Uani 1 1 d . . . . .
C10 C 0.4400(3) 0.3887(7) 0.3612(3) 0.0433(15) Uani 1 1 d . . . . .
C11 C 0.4607(3) 0.5048(6) 0.3684(3) 0.0434(15) Uani 1 1 d . . . . .
C12 C 0.5035(4) 0.5414(9) 0.4199(3) 0.073(2) Uani 1 1 d . . . . .
H12A H 0.5128 0.4710 0.4443 0.109 Uiso 1 1 calc R U . . .
H12B H 0.4850 0.6040 0.4412 0.109 Uiso 1 1 calc R U . . .
H12C H 0.5404 0.5729 0.4074 0.109 Uiso 1 1 calc R U . . .
C13 C 0.4397(3) 0.5897(6) 0.3282(2) 0.0388(13) Uani 1 1 d . . . . .
C14 C 0.4001(2) 0.5594(5) 0.2818(2) 0.0323(12) Uani 1 1 d . . . . .
C15 C 0.3535(2) 0.4819(4) 0.1552(2) 0.0271(11) Uani 1 1 d . . . . .
C16 C 0.4148(2) 0.4934(5) 0.1509(2) 0.0320(12) Uani 1 1 d . . . . .
C17 C 0.4351(2) 0.5476(6) 0.1043(2) 0.0371(13) Uani 1 1 d . . . . .
C18 C 0.3953(2) 0.5934(5) 0.0603(2) 0.0356(12) Uani 1 1 d . . . . .
C19 C 0.4176(3) 0.6497(8) 0.0086(3) 0.0594(19) Uani 1 1 d . . . . .
H19A H 0.4480 0.7105 0.0207 0.089 Uiso 1 1 calc R U . . .
H19B H 0.3842 0.6881 -0.0149 0.089 Uiso 1 1 calc R U . . .
H19C H 0.4351 0.5870 -0.0135 0.089 Uiso 1 1 calc R U . . .
C20 C 0.3344(2) 0.5854(5) 0.0650(2) 0.0349(13) Uani 1 1 d . . . . .
C21 C 0.3140(2) 0.5323(5) 0.1124(2) 0.0326(12) Uani 1 1 d . . . . .
P2 P 0.15532(5) 0.38187(12) 0.14766(5) 0.0261(3) Uani 1 1 d . . . . .
C22 C 0.1875(2) 0.3597(5) 0.0804(2) 0.0291(11) Uani 1 1 d . . . . .
C23 C 0.2369(2) 0.2861(5) 0.0786(2) 0.0312(12) Uani 1 1 d . . . . .
C24 C 0.2664(3) 0.2794(6) 0.0302(2) 0.0374(13) Uani 1 1 d . . . . .
C25 C 0.2485(3) 0.3472(6) -0.0173(2) 0.0420(14) Uani 1 1 d . . . . .
C26 C 0.2811(4) 0.3416(8) -0.0689(3) 0.066(2) Uani 1 1 d . . . . .
H26A H 0.3228 0.3188 -0.0577 0.098 Uiso 1 1 calc R U . . .
H26B H 0.2796 0.4208 -0.0874 0.098 Uiso 1 1 calc R U . . .
H26C H 0.2621 0.2814 -0.0954 0.098 Uiso 1 1 calc R U . . .
C27 C 0.1993(3) 0.4222(6) -0.0158(2) 0.0417(14) Uani 1 1 d . . . . .
C28 C 0.1692(2) 0.4285(6) 0.0322(2) 0.0369(13) Uani 1 1 d . . . . .
C29 C 0.1209(2) 0.2378(5) 0.1643(2) 0.0277(11) Uani 1 1 d . . . . .
C30 C 0.1443(2) 0.1262(6) 0.1521(2) 0.0372(13) Uani 1 1 d . . . . .
C31 C 0.1225(3) 0.0207(6) 0.1735(3) 0.0395(14) Uani 1 1 d . . . . .
C32 C 0.0767(2) 0.0224(5) 0.2080(2) 0.0338(12) Uani 1 1 d . . . . .
C33 C 0.0567(2) -0.0932(5) 0.2348(3) 0.0410(13) Uani 1 1 d . . . . .
H33A H 0.0307 -0.0732 0.2638 0.061 Uiso 1 1 calc R U . . .
H33B H 0.0918 -0.1372 0.2524 0.061 Uiso 1 1 calc R U . . .
H33C H 0.0349 -0.1437 0.2055 0.061 Uiso 1 1 calc R U . . .
C34 C 0.0518(2) 0.1326(5) 0.2181(2) 0.0332(12) Uani 1 1 d . . . . .
C35 C 0.0732(2) 0.2397(5) 0.1968(2) 0.0314(12) Uani 1 1 d . . . . .
C36 C 0.0906(2) 0.4766(5) 0.1241(2) 0.0307(12) Uani 1 1 d . . . . .
C37 C 0.0391(2) 0.4291(6) 0.0935(2) 0.0367(13) Uani 1 1 d . . . . .
C38 C -0.0067(3) 0.5029(7) 0.0708(3) 0.0445(16) Uani 1 1 d . . . . .
C39 C -0.0029(3) 0.6278(7) 0.0772(2) 0.0464(16) Uani 1 1 d . . . . .
C40 C -0.0528(3) 0.7100(8) 0.0517(3) 0.070(2) Uani 1 1 d . . . . .
H40A H -0.0696 0.7535 0.0822 0.105 Uiso 1 1 calc R U . . .
H40B H -0.0841 0.6616 0.0304 0.105 Uiso 1 1 calc R U . . .
H40C H -0.0369 0.7680 0.0261 0.105 Uiso 1 1 calc R U . . .
C41 C 0.0479(3) 0.6750(7) 0.1076(3) 0.0469(16) Uani 1 1 d . . . . .
C42 C 0.0941(3) 0.6004(5) 0.1309(2) 0.0387(13) Uani 1 1 d . . . . .
P3 P 0.19627(5) 0.41430(11) 0.31093(5) 0.0241(3) Uani 1 1 d . . . . .
C43 C 0.2174(2) 0.2623(4) 0.3348(2) 0.0247(10) Uani 1 1 d . . . . .
C44 C 0.1842(2) 0.1616(5) 0.3154(2) 0.0315(12) Uani 1 1 d . . . . .
C45 C 0.2039(3) 0.0461(5) 0.3285(3) 0.0377(13) Uani 1 1 d . . . . .
C46 C 0.2572(3) 0.0265(5) 0.3622(3) 0.0359(13) Uani 1 1 d . . . . .
C47 C 0.2913(2) 0.1258(5) 0.3815(2) 0.0335(12) Uani 1 1 d . . . . .
C48 C 0.2718(2) 0.2427(5) 0.3687(2) 0.0269(11) Uani 1 1 d . . . . .
C49 C 0.2781(3) -0.1006(6) 0.3762(3) 0.0547(17) Uani 1 1 d . . . . .
H49A H 0.2867 -0.1414 0.3414 0.082 Uiso 1 1 calc R U . . .
H49B H 0.2468 -0.1447 0.3929 0.082 Uiso 1 1 calc R U . . .
H49C H 0.3143 -0.0981 0.4033 0.082 Uiso 1 1 calc R U . . .
C50 C 0.2310(2) 0.5048(4) 0.3706(2) 0.0248(10) Uani 1 1 d . . . . .
C51 C 0.2849(2) 0.5631(5) 0.3657(2) 0.0306(12) Uani 1 1 d . . . . .
C52 C 0.3158(3) 0.6194(5) 0.4116(3) 0.0362(13) Uani 1 1 d . . . . .
C53 C 0.2952(2) 0.6212(5) 0.4645(2) 0.0332(12) Uani 1 1 d . . . . .
C54 C 0.3296(3) 0.6851(6) 0.5143(3) 0.0491(16) Uani 1 1 d . . . . .
H54A H 0.3714 0.6939 0.5074 0.074 Uiso 1 1 calc R U . . .
H54B H 0.3276 0.6378 0.5489 0.074 Uiso 1 1 calc R U . . .
H54C H 0.3122 0.7650 0.5188 0.074 Uiso 1 1 calc R U . . .
C55 C 0.2408(3) 0.5646(6) 0.4692(2) 0.0372(13) Uani 1 1 d . . . . .
C56 C 0.2093(3) 0.5062(5) 0.4235(2) 0.0328(12) Uani 1 1 d . . . . .
C57 C 0.1168(2) 0.4247(4) 0.31837(19) 0.0264(11) Uani 1 1 d . . . . .
C58 C 0.0825(3) 0.5086(6) 0.2858(2) 0.0373(13) Uani 1 1 d . . . . .
C59 C 0.0230(3) 0.5287(7) 0.2928(3) 0.0467(16) Uani 1 1 d . . . . .
C60 C -0.0041(2) 0.4647(6) 0.3329(2) 0.0421(14) Uani 1 1 d . . . . .
C61 C 0.0295(2) 0.3796(6) 0.3651(3) 0.0390(14) Uani 1 1 d . . . . .
C62 C 0.0893(2) 0.3601(5) 0.3581(2) 0.0326(12) Uani 1 1 d . . . . .
C63 C -0.0684(3) 0.4880(8) 0.3412(4) 0.070(2) Uani 1 1 d . . . . .
H63A H -0.0700 0.5415 0.3739 0.104 Uiso 1 1 calc R U . . .
H63B H -0.0880 0.4114 0.3481 0.104 Uiso 1 1 calc R U . . .
H63C H -0.0888 0.5262 0.3071 0.104 Uiso 1 1 calc R U . . .
N1 N 0.2177(3) 0.7161(5) 0.2356(2) 0.0585(17) Uani 1 1 d . . . . .
O1 O 0.2331(3) 0.6364(4) 0.2092(2) 0.0680(15) Uani 1 1 d . . . . .
O2 O 0.1798(3) 0.6968(7) 0.2706(4) 0.110(2) Uani 1 1 d . . . . .
O3 O 0.2135(4) 0.8197(6) 0.2266(4) 0.131(3) Uani 1 1 d . . . . .
N2 N 0.1055(2) 0.7502(5) 0.4496(2) 0.0509(14) Uani 1 1 d . . . . .
O4 O 0.0783(3) 0.6281(9) 0.5193(3) 0.127(3) Uani 1 1 d . . . . .
C64 C 0.0776(4) 0.6560(9) 0.4684(4) 0.076(3) Uani 1 1 d . . . . .
C65 C 0.1418(4) 0.8284(8) 0.4875(4) 0.072(2) Uani 1 1 d . . . . .
H65A H 0.1280 0.8255 0.5252 0.108 Uiso 1 1 calc R U . . .
H65B H 0.1386 0.9111 0.4730 0.108 Uiso 1 1 calc R U . . .
H65C H 0.1835 0.8019 0.4902 0.108 Uiso 1 1 calc R U . . .
C66 C 0.1056(4) 0.7673(9) 0.3897(3) 0.073(2) Uani 1 1 d . . . . .
H66A H 0.1458 0.7527 0.3794 0.110 Uiso 1 1 calc R U . . .
H66B H 0.0935 0.8503 0.3797 0.110 Uiso 1 1 calc R U . . .
H66C H 0.0774 0.7108 0.3692 0.110 Uiso 1 1 calc R U . . .
O1W O 0.0000 0.4059(13) 0.5000 0.065(4) Uani 0.5 2 d DS T P . .
H1W H -0.0320(13) 0.444(6) 0.4907 0.078 Uiso 0.5 1 d D U P . .
H2 H 0.424(2) 0.252(5) 0.181(2) 0.024(13) Uiso 1 1 d . . . . .
H3 H 0.436(3) 0.049(5) 0.169(2) 0.033(15) Uiso 1 1 d . . . . .
H5 H 0.276(2) -0.015(5) 0.219(2) 0.022(13) Uiso 1 1 d . . . . .
H6 H 0.276(3) 0.182(5) 0.247(3) 0.034(15) Uiso 1 1 d . . . . .
H9 H 0.386(3) 0.279(6) 0.311(3) 0.045(18) Uiso 1 1 d . . . . .
H10 H 0.449(3) 0.331(6) 0.379(3) 0.038(19) Uiso 1 1 d . . . . .
H13 H 0.455(3) 0.658(6) 0.332(3) 0.05(2) Uiso 1 1 d . . . . .
H14 H 0.387(2) 0.617(5) 0.259(2) 0.017(13) Uiso 1 1 d . . . . .
H16 H 0.4440(19) 0.463(5) 0.1805(19) 0.018(11) Uiso 1 1 d . . . . .
H17 H 0.481(3) 0.561(7) 0.102(3) 0.07(2) Uiso 1 1 d . . . . .
H20 H 0.300(3) 0.618(6) 0.032(3) 0.06(2) Uiso 1 1 d . . . . .
H21 H 0.270(3) 0.531(5) 0.116(2) 0.035(15) Uiso 1 1 d . . . . .
H23 H 0.251(3) 0.233(6) 0.110(3) 0.043(17) Uiso 1 1 d . . . . .
H24 H 0.307(2) 0.229(5) 0.031(2) 0.026(14) Uiso 1 1 d . . . . .
H27 H 0.186(2) 0.467(6) -0.047(2) 0.035(15) Uiso 1 1 d . . . . .
H28 H 0.137(2) 0.482(5) 0.029(2) 0.030(15) Uiso 1 1 d . . . . .
H30 H 0.177(3) 0.117(5) 0.123(3) 0.044(17) Uiso 1 1 d . . . . .
H31 H 0.141(3) -0.050(8) 0.168(3) 0.08(2) Uiso 1 1 d . . . . .
H34 H 0.022(3) 0.148(6) 0.242(3) 0.048(18) Uiso 1 1 d . . . . .
H35 H 0.057(2) 0.311(5) 0.203(2) 0.022(14) Uiso 1 1 d . . . . .
H37 H 0.031(3) 0.347(7) 0.089(3) 0.05(2) Uiso 1 1 d . . . . .
H38 H -0.040(3) 0.475(7) 0.052(3) 0.07(2) Uiso 1 1 d . . . . .
H41 H 0.053(3) 0.757(6) 0.111(3) 0.041(17) Uiso 1 1 d . . . . .
H42 H 0.131(3) 0.630(5) 0.150(2) 0.034(16) Uiso 1 1 d . . . . .
H44 H 0.150(3) 0.162(5) 0.295(2) 0.032(15) Uiso 1 1 d . . . . .
H45 H 0.179(3) -0.017(6) 0.314(3) 0.05(2) Uiso 1 1 d . . . . .
H47 H 0.329(2) 0.116(4) 0.405(2) 0.022(13) Uiso 1 1 d . . . . .
H48 H 0.294(3) 0.302(5) 0.381(2) 0.028(16) Uiso 1 1 d . . . . .
H51 H 0.295(3) 0.561(7) 0.329(3) 0.06(2) Uiso 1 1 d . . . . .
H52 H 0.354(4) 0.666(7) 0.403(3) 0.08(3) Uiso 1 1 d . . . . .
H55 H 0.227(2) 0.565(5) 0.510(2) 0.032(14) Uiso 1 1 d . . . . .
H56 H 0.175(3) 0.477(6) 0.433(3) 0.05(2) Uiso 1 1 d . . . . .
H58 H 0.099(2) 0.547(5) 0.260(2) 0.025(14) Uiso 1 1 d . . . . .
H59 H 0.000(3) 0.583(6) 0.268(3) 0.049(18) Uiso 1 1 d . . . . .
H61 H 0.014(3) 0.339(6) 0.395(3) 0.049(19) Uiso 1 1 d . . . . .
H62 H 0.111(3) 0.302(7) 0.374(3) 0.06(2) Uiso 1 1 d . . . . .
H64 H 0.053(4) 0.605(8) 0.433(4) 0.09(3) Uiso 1 1 d . . . . .

loop_
_atom_site_aniso_label
_atom_site_aniso_U_11
_atom_site_aniso_U_22
_atom_site_aniso_U_33
_atom_site_aniso_U_23
_atom_site_aniso_U_13
_atom_site_aniso_U_12
Cu1 0.0236(3) 0.0261(3) 0.0211(3) -0.0002(3) 0.0004(2) 0.0010(3)
P1 0.0207(5) 0.0276(6) 0.0233(6) 0.0008(5) 0.0000(5) -0.0006(5)
C1 0.029(3) 0.029(3) 0.019(2) 0.003(2) 0.0007(19) -0.003(2)
C2 0.032(3) 0.038(3) 0.041(3) -0.003(3) 0.014(2) 0.000(2)
C3 0.041(3) 0.038(3) 0.046(4) -0.004(3) 0.010(3) 0.012(3)
C4 0.058(4) 0.035(3) 0.031(3) -0.001(2) 0.003(3) 0.009(3)
C5 0.052(4) 0.032(3) 0.037(3) 0.004(3) 0.005(3) -0.003(3)
C6 0.032(3) 0.037(3) 0.032(3) 0.001(2) 0.003(2) -0.002(2)
C7 0.086(6) 0.040(4) 0.076(5) -0.001(4) 0.015(4) 0.012(4)
C8 0.0175(19) 0.036(3) 0.023(2) -0.003(2) 0.0015(16) -0.002(2)
C9 0.033(3) 0.034(3) 0.031(3) 0.000(2) 0.002(2) 0.000(2)
C10 0.044(3) 0.053(4) 0.031(3) 0.007(3) -0.004(3) 0.009(3)
C11 0.036(3) 0.060(4) 0.032(3) -0.004(3) -0.005(3) -0.001(3)
C12 0.066(5) 0.092(6) 0.053(5) -0.018(4) -0.021(4) -0.003(4)
C13 0.041(3) 0.043(3) 0.032(3) -0.011(3) 0.004(2) -0.010(3)
C14 0.033(3) 0.032(3) 0.032(3) 0.001(2) 0.005(2) -0.006(2)
C15 0.026(2) 0.026(3) 0.029(2) 0.001(2) 0.002(2) -0.0058(19)
C16 0.025(3) 0.041(3) 0.028(3) 0.012(2) -0.001(2) 0.002(2)
C17 0.029(3) 0.048(3) 0.035(3) 0.008(3) 0.007(2) -0.002(2)
C18 0.034(3) 0.041(3) 0.031(3) 0.005(2) 0.003(2) -0.002(2)
C19 0.055(4) 0.080(5) 0.044(4) 0.027(4) 0.014(3) -0.001(4)
C20 0.031(3) 0.040(3) 0.032(3) 0.009(2) -0.005(2) -0.005(2)
C21 0.033(3) 0.032(3) 0.032(3) 0.004(2) -0.001(2) -0.006(2)
P2 0.0236(6) 0.0330(8) 0.0210(6) -0.0026(5) -0.0006(5) -0.0014(5)
C22 0.024(2) 0.037(3) 0.026(3) -0.005(2) 0.003(2) -0.007(2)
C23 0.031(3) 0.038(3) 0.024(3) -0.002(2) 0.001(2) -0.005(2)
C24 0.030(3) 0.046(3) 0.037(3) -0.007(3) 0.007(2) -0.008(3)
C25 0.043(3) 0.049(4) 0.035(3) -0.005(3) 0.013(3) -0.010(3)
C26 0.075(5) 0.082(6) 0.047(4) 0.002(4) 0.035(4) -0.001(4)
C27 0.052(3) 0.049(4) 0.025(3) 0.004(3) 0.005(2) -0.001(3)
C28 0.037(3) 0.048(4) 0.025(2) 0.000(2) 0.001(2) -0.003(3)
C29 0.027(3) 0.034(3) 0.022(2) -0.001(2) 0.002(2) -0.002(2)
C30 0.031(3) 0.041(3) 0.040(3) -0.006(3) 0.011(2) -0.005(2)
C31 0.033(3) 0.037(4) 0.050(4) -0.005(3) 0.009(3) 0.000(2)
C32 0.028(3) 0.038(3) 0.033(3) 0.000(2) -0.005(2) -0.006(2)
C33 0.034(3) 0.037(3) 0.051(3) 0.004(3) 0.000(2) -0.003(2)
C34 0.027(3) 0.042(3) 0.030(3) 0.003(2) 0.003(2) -0.005(2)
C35 0.027(3) 0.031(3) 0.036(3) -0.004(2) 0.005(2) 0.001(2)
C36 0.029(3) 0.040(4) 0.023(2) 0.001(2) 0.004(2) 0.000(2)
C37 0.030(3) 0.049(4) 0.030(3) -0.005(3) -0.001(2) 0.003(3)
C38 0.032(3) 0.068(5) 0.031(3) -0.006(3) -0.007(3) 0.011(3)
C39 0.051(4) 0.065(4) 0.022(3) -0.002(3) -0.002(3) 0.026(3)
C40 0.071(5) 0.095(6) 0.041(4) 0.001(4) -0.002(3) 0.054(5)
C41 0.063(4) 0.045(4) 0.033(3) 0.003(3) 0.005(3) 0.018(3)
C42 0.046(3) 0.040(4) 0.029(3) -0.001(2) 0.000(3) 0.000(3)
P3 0.0260(6) 0.0266(7) 0.0193(6) 0.0001(5) 0.0017(5) 0.0028(5)
C43 0.028(3) 0.026(3) 0.019(2) 0.000(2) 0.0028(19) 0.002(2)
C44 0.031(3) 0.036(3) 0.026(3) 0.002(2) -0.002(2) 0.001(2)
C45 0.041(3) 0.028(3) 0.043(3) -0.003(3) 0.004(3) -0.002(2)
C46 0.037(3) 0.031(3) 0.042(3) 0.006(2) 0.014(3) 0.005(2)
C47 0.029(3) 0.038(3) 0.034(3) 0.006(2) 0.003(2) 0.007(2)
C48 0.025(3) 0.026(3) 0.031(3) 0.005(2) 0.007(2) 0.001(2)
C49 0.049(4) 0.032(3) 0.084(5) 0.013(3) 0.012(3) 0.006(3)
C50 0.030(3) 0.025(3) 0.020(2) 0.0013(19) 0.0020(19) 0.007(2)
C51 0.035(3) 0.028(3) 0.030(3) -0.004(2) 0.010(2) 0.001(2)
C52 0.035(3) 0.032(3) 0.042(3) -0.010(3) 0.007(3) 0.003(2)
C53 0.039(3) 0.030(3) 0.029(3) -0.004(2) -0.003(2) 0.004(2)
C54 0.050(4) 0.053(4) 0.042(4) -0.015(3) -0.003(3) -0.005(3)
C55 0.045(3) 0.044(4) 0.023(3) -0.004(2) 0.006(2) 0.000(3)
C56 0.032(3) 0.041(3) 0.027(3) -0.001(2) 0.007(2) 0.002(2)
C57 0.030(2) 0.025(3) 0.023(2) -0.003(2) -0.0004(19) 0.001(2)
C58 0.036(3) 0.046(4) 0.030(3) 0.003(3) 0.002(2) 0.011(3)
C59 0.035(3) 0.059(4) 0.045(4) 0.000(3) -0.001(3) 0.021(3)
C60 0.024(2) 0.059(4) 0.042(3) -0.015(3) 0.001(2) 0.008(3)
C61 0.034(3) 0.047(4) 0.037(3) -0.011(3) 0.008(2) -0.007(3)
C62 0.028(3) 0.034(3) 0.034(3) 0.002(2) -0.001(2) 0.002(2)
C63 0.029(3) 0.099(7) 0.081(5) -0.020(4) 0.008(3) 0.014(3)
N1 0.117(6) 0.019(3) 0.041(3) 0.002(2) 0.018(3) -0.001(3)
O1 0.120(5) 0.031(3) 0.056(3) 0.003(2) 0.027(3) 0.003(3)
O2 0.112(6) 0.103(6) 0.123(6) -0.015(5) 0.044(5) 0.011(4)
O3 0.163(8) 0.039(4) 0.206(10) -0.001(5) 0.080(7) -0.002(4)
N2 0.047(3) 0.054(4) 0.049(3) -0.004(3) -0.006(3) -0.006(3)
O4 0.076(4) 0.201(9) 0.094(5) 0.068(6) -0.025(4) -0.050(5)
C64 0.053(5) 0.091(7) 0.077(6) 0.018(5) -0.017(4) -0.019(4)
C65 0.068(5) 0.070(6) 0.073(5) -0.013(4) -0.016(4) -0.005(4)
C66 0.082(6) 0.086(6) 0.052(4) -0.002(4) 0.008(4) -0.010(5)
O1W 0.106(11) 0.059(9) 0.040(6) 0.000 0.046(7) 0.000

loop_
_atom_type_symbol
_atom_type_description
_atom_type_scat_dispersion_real
_atom_type_scat_dispersion_imag
_atom_type_scat_source
C C 0.0033 0.0016 'International Tables Vol C Tables 4.2.6.8 and 6.1.1.4'
H H 0.0000 0.0000 'International Tables Vol C Tables 4.2.6.8 and 6.1.1.4'
N N 0.0061 0.0033 'International Tables Vol C Tables 4.2.6.8 and 6.1.1.4'
O O 0.0106 0.0060 'International Tables Vol C Tables 4.2.6.8 and 6.1.1.4'
Cu Cu 0.3201 1.2651 'International Tables Vol C Tables 4.2.6.8 and 6.1.1.4'
P P 0.1023 0.0942 'International Tables Vol C Tables 4.2.6.8 and 6.1.1.4'

loop_
_geom_angle_atom_site_label_1
_geom_angle_atom_site_label_2
_geom_angle_atom_site_label_3
_geom_angle
_geom_angle_site_symmetry_1
_geom_angle_site_symmetry_3
_geom_angle_publ_flag
O1 Cu1 P3 109.61(14) . . ?
O1 Cu1 P1 94.87(17) . . ?
P3 Cu1 P1 114.45(5) . . ?
O1 Cu1 P2 105.42(16) . . ?
P3 Cu1 P2 114.37(5) . . ?
P1 Cu1 P2 115.68(5) . . ?
C15 P1 C1 105.4(2) . . ?
C15 P1 C8 101.8(2) . . ?
C1 P1 C8 101.4(2) . . ?
C15 P1 Cu1 114.13(17) . . ?
C1 P1 Cu1 114.17(16) . . ?
C8 P1 Cu1 118.16(15) . . ?
C2 C1 C6 117.7(5) . . ?
C2 C1 P1 124.1(4) . . ?
C6 C1 P1 118.1(4) . . ?
C3 C2 C1 121.5(6) . . ?
C3 C2 H2 117(3) . . ?
C1 C2 H2 121(3) . . ?
C2 C3 C4 121.7(6) . . ?
C2 C3 H3 121(4) . . ?
C4 C3 H3 117(4) . . ?
C3 C4 C5 117.0(5) . . ?
C3 C4 C7 121.3(6) . . ?
C5 C4 C7 121.7(7) . . ?
C6 C5 C4 121.6(6) . . ?
C6 C5 H5 118(3) . . ?
C4 C5 H5 121(3) . . ?
C5 C6 C1 120.4(5) . . ?
C5 C6 H6 115(4) . . ?
C1 C6 H6 114(4) . . ?
C4 C7 H7A 109.5 . . ?
C4 C7 H7B 109.5 . . ?
H7A C7 H7B 109.5 . . ?
C4 C7 H7C 109.5 . . ?
H7A C7 H7C 109.5 . . ?
H7B C7 H7C 109.5 . . ?
C14 C8 C9 118.3(5) . . ?
C14 C8 P1 120.2(4) . . ?
C9 C8 P1 121.3(4) . . ?
C8 C9 C10 119.8(6) . . ?
C8 C9 H9 119(4) . . ?
C10 C9 H9 121(4) . . ?
C11 C10 C9 121.6(6) . . ?
C11 C10 H10 130(5) . . ?
C9 C10 H10 108(5) . . ?
C10 C11 C13 118.0(5) . . ?
C10 C11 C12 121.6(6) . . ?
C13 C11 C12 120.4(6) . . ?
C11 C12 H12A 109.5 . . ?
C11 C12 H12B 109.5 . . ?
H12A C12 H12B 109.5 . . ?
C11 C12 H12C 109.5 . . ?
H12A C12 H12C 109.5 . . ?
H12B C12 H12C 109.5 . . ?
C14 C13 C11 121.5(6) . . ?
C14 C13 H13 123(5) . . ?
C11 C13 H13 116(5) . . ?
C13 C14 C8 120.8(6) . . ?
C13 C14 H14 118(3) . . ?
C8 C14 H14 121(3) . . ?
C21 C15 C16 117.6(5) . . ?
C21 C15 P1 119.1(4) . . ?
C16 C15 P1 123.3(4) . . ?
C17 C16 C15 121.2(5) . . ?
C17 C16 H16 118(3) . . ?
C15 C16 H16 121(3) . . ?
C16 C17 C18 120.9(5) . . ?
C16 C17 H17 122(4) . . ?
C18 C17 H17 117(4) . . ?
C17 C18 C20 118.3(5) . . ?
C17 C18 C19 120.8(5) . . ?
C20 C18 C19 121.0(5) . . ?
C18 C19 H19A 109.5 . . ?
C18 C19 H19B 109.5 . . ?
H19A C19 H19B 109.5 . . ?
C18 C19 H19C 109.5 . . ?
H19A C19 H19C 109.5 . . ?
H19B C19 H19C 109.5 . . ?
C18 C20 C21 120.8(5) . . ?
C18 C20 H20 123(4) . . ?
C21 C20 H20 116(4) . . ?
C15 C21 C20 121.1(5) . . ?
C15 C21 H21 119(3) . . ?
C20 C21 H21 120(3) . . ?
C36 P2 C29 102.8(2) . . ?
C36 P2 C22 101.1(2) . . ?
C29 P2 C22 106.7(2) . . ?
C36 P2 Cu1 119.14(17) . . ?
C29 P2 Cu1 111.88(16) . . ?
C22 P2 Cu1 113.77(16) . . ?
C23 C22 C28 117.3(5) . . ?
C23 C22 P2 120.3(4) . . ?
C28 C22 P2 121.8(4) . . ?
C22 C23 C24 121.3(5) . . ?
C22 C23 H23 122(4) . . ?
C24 C23 H23 116(4) . . ?
C25 C24 C23 121.5(6) . . ?
C25 C24 H24 118(3) . . ?
C23 C24 H24 120(3) . . ?
C24 C25 C27 117.6(5) . . ?
C24 C25 C26 121.4(6) . . ?
C27 C25 C26 121.0(6) . . ?
C25 C26 H26A 109.5 . . ?
C25 C26 H26B 109.5 . . ?
H26A C26 H26B 109.5 . . ?
C25 C26 H26C 109.5 . . ?
H26A C26 H26C 109.5 . . ?
H26B C26 H26C 109.5 . . ?
C25 C27 C28 121.2(6) . . ?
C25 C27 H27 120(3) . . ?
C28 C27 H27 119(3) . . ?
C27 C28 C22 121.1(6) . . ?
C27 C28 H28 114(3) . . ?
C22 C28 H28 125(3) . . ?
C30 C29 C35 117.7(5) . . ?
C30 C29 P2 123.3(4) . . ?
C35 C29 P2 118.5(4) . . ?
C31 C30 C29 121.0(5) . . ?
C31 C30 H30 117(3) . . ?
C29 C30 H30 122(3) . . ?
C30 C31 C32 121.6(6) . . ?
C30 C31 H31 120(5) . . ?
C32 C31 H31 118(5) . . ?
C34 C32 C31 117.5(5) . . ?
C34 C32 C33 121.7(5) . . ?
C31 C32 C33 120.7(5) . . ?
C32 C33 H33A 109.5 . . ?
C32 C33 H33B 109.5 . . ?
H33A C33 H33B 109.5 . . ?
C32 C33 H33C 109.5 . . ?
H33A C33 H33C 109.5 . . ?
H33B C33 H33C 109.5 . . ?
C32 C34 C35 121.5(5) . . ?
C32 C34 H34 127(4) . . ?
C35 C34 H34 111(4) . . ?
C29 C35 C34 120.6(5) . . ?
C29 C35 H35 118(3) . . ?
C34 C35 H35 122(3) . . ?
C42 C36 C37 117.9(5) . . ?
C42 C36 P2 120.0(4) . . ?
C37 C36 P2 121.7(4) . . ?
C38 C37 C36 121.2(6) . . ?
C38 C37 H37 114(4) . . ?
C36 C37 H37 125(4) . . ?
C37 C38 C39 121.0(6) . . ?
C37 C38 H38 123(5) . . ?
C39 C38 H38 116(5) . . ?
C41 C39 C38 117.9(6) . . ?
C41 C39 C40 120.8(7) . . ?
C38 C39 C40 121.3(6) . . ?
C39 C40 H40A 109.5 . . ?
C39 C40 H40B 109.5 . . ?
H40A C40 H40B 109.5 . . ?
C39 C40 H40C 109.5 . . ?
H40A C40 H40C 109.5 . . ?
H40B C40 H40C 109.5 . . ?
C39 C41 C42 121.2(7) . . ?
C39 C41 H41 120(4) . . ?
C42 C41 H41 118(4) . . ?
C36 C42 C41 120.8(6) . . ?
C36 C42 H42 116(4) . . ?
C41 C42 H42 123(4) . . ?
C43 P3 C57 104.7(2) . . ?
C43 P3 C50 101.2(2) . . ?
C57 P3 C50 103.1(2) . . ?
C43 P3 Cu1 110.25(16) . . ?
C57 P3 Cu1 117.11(15) . . ?
C50 P3 Cu1 118.58(16) . . ?
C44 C43 C48 117.8(5) . . ?
C44 C43 P3 121.8(4) . . ?
C48 C43 P3 120.0(4) . . ?
C45 C44 C43 121.5(5) . . ?
C45 C44 H44 112(4) . . ?
C43 C44 H44 127(4) . . ?
C44 C45 C46 120.9(6) . . ?
C44 C45 H45 117(4) . . ?
C46 C45 H45 122(4) . . ?
C45 C46 C47 118.5(5) . . ?
C45 C46 C49 120.2(6) . . ?
C47 C46 C49 121.3(5) . . ?
C48 C47 C46 121.2(5) . . ?
C48 C47 H47 118(3) . . ?
C46 C47 H47 121(3) . . ?
C47 C48 C43 120.2(5) . . ?
C47 C48 H48 119(4) . . ?
C43 C48 H48 121(4) . . ?
C46 C49 H49A 109.5 . . ?
C46 C49 H49B 109.5 . . ?
H49A C49 H49B 109.5 . . ?
C46 C49 H49C 109.5 . . ?
H49A C49 H49C 109.5 . . ?
H49B C49 H49C 109.5 . . ?
C51 C50 C56 118.1(5) . . ?
C51 C50 P3 119.2(4) . . ?
C56 C50 P3 122.3(4) . . ?
C52 C51 C50 120.8(5) . . ?
C52 C51 H51 126(4) . . ?
C50 C51 H51 113(4) . . ?
C51 C52 C53 122.0(5) . . ?
C51 C52 H52 115(4) . . ?
C53 C52 H52 123(4) . . ?
C52 C53 C55 117.2(5) . . ?
C52 C53 C54 121.1(5) . . ?
C55 C53 C54 121.7(5) . . ?
C53 C54 H54A 109.5 . . ?
C53 C54 H54B 109.5 . . ?
H54A C54 H54B 109.5 . . ?
C53 C54 H54C 109.5 . . ?
H54A C54 H54C 109.5 . . ?
H54B C54 H54C 109.5 . . ?
C56 C55 C53 121.5(5) . . ?
C56 C55 H55 123(3) . . ?
C53 C55 H55 115(3) . . ?
C55 C56 C50 120.4(5) . . ?
C55 C56 H56 111(4) . . ?
C50 C56 H56 129(4) . . ?
C58 C57 C62 117.4(5) . . ?
C58 C57 P3 118.6(4) . . ?
C62 C57 P3 123.7(4) . . ?
C57 C58 C59 121.7(6) . . ?
C57 C58 H58 118(4) . . ?
C59 C58 H58 120(4) . . ?
C60 C59 C58 120.6(6) . . ?
C60 C59 H59 120(4) . . ?
C58 C59 H59 119(4) . . ?
C59 C60 C61 118.3(5) . . ?
C59 C60 C63 120.7(6) . . ?
C61 C60 C63 121.1(6) . . ?
C60 C61 C62 120.9(6) . . ?
C60 C61 H61 121(4) . . ?
C62 C61 H61 118(4) . . ?
C57 C62 C61 121.1(5) . . ?
C57 C62 H62 113(5) . . ?
C61 C62 H62 125(5) . . ?
C60 C63 H63A 109.5 . . ?
C60 C63 H63B 109.5 . . ?
H63A C63 H63B 109.5 . . ?
C60 C63 H63C 109.5 . . ?
H63A C63 H63C 109.5 . . ?
H63B C63 H63C 109.5 . . ?
O1 N1 O3 132.3(7) . . ?
O1 N1 O2 119.2(6) . . ?
O3 N1 O2 103.7(7) . . ?
N1 O1 Cu1 129.2(5) . . ?
C64 N2 C65 121.7(7) . . ?
C64 N2 C66 119.6(7) . . ?
C65 N2 C66 118.3(7) . . ?
O4 C64 N2 124.8(9) . . ?
O4 C64 H64 124(5) . . ?
N2 C64 H64 111(5) . . ?
N2 C65 H65A 109.5 . . ?
N2 C65 H65B 109.5 . . ?
H65A C65 H65B 109.5 . . ?
N2 C65 H65C 109.5 . . ?
H65A C65 H65C 109.5 . . ?
H65B C65 H65C 109.5 . . ?
N2 C66 H66A 109.5 . . ?
N2 C66 H66B 109.5 . . ?
H66A C66 H66B 109.5 . . ?
N2 C66 H66C 109.5 . . ?
H66A C66 H66C 109.5 . . ?
H66B C66 H66C 109.5 . . ?

loop_
_geom_bond_atom_site_label_1
_geom_bond_atom_site_label_2
_geom_bond_distance
_geom_bond_site_symmetry_2
_geom_bond_publ_flag
Cu1 O1 2.121(5) . ?
Cu1 P3 2.2958(13) . ?
Cu1 P1 2.3287(13) . ?
Cu1 P2 2.3337(13) . ?
P1 C15 1.827(5) . ?
P1 C1 1.831(5) . ?
P1 C8 1.834(4) . ?
C1 C2 1.389(7) . ?
C1 C6 1.395(7) . ?
C2 C3 1.375(8) . ?
C2 H2 0.96(5) . ?
C3 C4 1.387(9) . ?
C3 H3 0.92(6) . ?
C4 C5 1.398(9) . ?
C4 C7 1.501(9) . ?
C5 C6 1.392(8) . ?
C5 H5 0.94(5) . ?
C6 H6 0.93(6) . ?
C7 H7A 0.9800 . ?
C7 H7B 0.9800 . ?
C7 H7C 0.9800 . ?
C8 C14 1.388(8) . ?
C8 C9 1.395(8) . ?
C9 C10 1.397(8) . ?
C9 H9 0.91(7) . ?
C10 C11 1.373(9) . ?
C10 H10 0.78(6) . ?
C11 C13 1.382(9) . ?
C11 C12 1.523(9) . ?
C12 H12A 0.9800 . ?
C12 H12B 0.9800 . ?
C12 H12C 0.9800 . ?
C13 C14 1.377(8) . ?
C13 H13 0.84(7) . ?
C14 H14 0.87(5) . ?
C15 C21 1.386(7) . ?
C15 C16 1.405(7) . ?
C16 C17 1.383(8) . ?
C16 H16 0.96(5) . ?
C17 C18 1.390(8) . ?
C17 H17 1.04(7) . ?
C18 C20 1.393(8) . ?
C18 C19 1.514(8) . ?
C19 H19A 0.9800 . ?
C19 H19B 0.9800 . ?
C19 H19C 0.9800 . ?
C20 C21 1.394(8) . ?
C20 H20 1.09(7) . ?
C21 H21 1.01(6) . ?
P2 C36 1.832(5) . ?
P2 C29 1.838(5) . ?
P2 C22 1.844(5) . ?
C22 C23 1.385(8) . ?
C22 C28 1.397(8) . ?
C23 C24 1.395(8) . ?
C23 H23 0.97(6) . ?
C24 C25 1.376(8) . ?
C24 H24 1.07(5) . ?
C25 C27 1.391(9) . ?
C25 C26 1.500(8) . ?
C26 H26A 0.9800 . ?
C26 H26B 0.9800 . ?
C26 H26C 0.9800 . ?
C27 C28 1.392(7) . ?
C27 H27 0.92(6) . ?
C28 H28 0.93(6) . ?
C29 C30 1.389(8) . ?
C29 C35 1.394(7) . ?
C30 C31 1.388(8) . ?
C30 H30 1.07(6) . ?
C31 C32 1.389(8) . ?
C31 H31 0.90(9) . ?
C32 C34 1.378(8) . ?
C32 C33 1.522(8) . ?
C33 H33A 0.9800 . ?
C33 H33B 0.9800 . ?
C33 H33C 0.9800 . ?
C34 C35 1.400(8) . ?
C34 H34 0.95(6) . ?
C35 H35 0.89(5) . ?
C36 C42 1.383(8) . ?
C36 C37 1.398(7) . ?
C37 C38 1.377(8) . ?
C37 H37 0.93(7) . ?
C38 C39 1.395(10) . ?
C38 H38 0.88(7) . ?
C39 C41 1.384(10) . ?
C39 C40 1.517(8) . ?
C40 H40A 0.9800 . ?
C40 H40B 0.9800 . ?
C40 H40C 0.9800 . ?
C41 C42 1.394(8) . ?
C41 H41 0.92(6) . ?
C42 H42 0.96(6) . ?
P3 C43 1.824(5) . ?
P3 C57 1.825(5) . ?
P3 C50 1.835(5) . ?
C43 C44 1.392(7) . ?
C43 C48 1.402(7) . ?
C44 C45 1.379(8) . ?
C44 H44 0.87(6) . ?
C45 C46 1.381(8) . ?
C45 H45 0.94(7) . ?
C46 C47 1.390(8) . ?
C46 C49 1.511(8) . ?
C47 C48 1.390(7) . ?
C47 H47 0.97(5) . ?
C48 H48 0.86(6) . ?
C49 H49A 0.9800 . ?
C49 H49B 0.9800 . ?
C49 H49C 0.9800 . ?
C50 C51 1.392(7) . ?
C50 C56 1.398(7) . ?
C51 C52 1.374(8) . ?
C51 H51 0.94(7) . ?
C52 C53 1.389(8) . ?
C52 H52 1.04(8) . ?
C53 C55 1.394(8) . ?
C53 C54 1.511(8) . ?
C54 H54A 0.9800 . ?
C54 H54B 0.9800 . ?
C54 H54C 0.9800 . ?
C55 C56 1.387(8) . ?
C55 H55 1.05(6) . ?
C56 H56 0.90(6) . ?
C57 C58 1.385(7) . ?
C57 C62 1.385(7) . ?
C58 C59 1.390(8) . ?
C58 H58 0.87(6) . ?
C59 C60 1.382(9) . ?
C59 H59 0.96(7) . ?
C60 C61 1.383(9) . ?
C60 C63 1.508(8) . ?
C61 C62 1.396(8) . ?
C61 H61 0.93(7) . ?
C62 H62 0.87(8) . ?
C63 H63A 0.9800 . ?
C63 H63B 0.9800 . ?
C63 H63C 0.9800 . ?
N1 O1 1.159(7) . ?
N1 O3 1.170(8) . ?
N1 O2 1.277(9) . ?
N2 C64 1.323(10) . ?
N2 C65 1.433(9) . ?
N2 C66 1.434(9) . ?
O4 C64 1.243(10) . ?
C64 H64 1.11(9) . ?
C65 H65A 0.9800 . ?
C65 H65B 0.9800 . ?
C65 H65C 0.9800 . ?
C66 H66A 0.9800 . ?
C66 H66B 0.9800 . ?
C66 H66C 0.9800 . ?
O1W H1W 0.84(3) . ?
